data_2104526
loop_
_publ_author_name
'Marsh, Richard E.'

_publ_section_title
;
 Space groups <i>P</i>1 and <i>Cc</i>: how are they doing?
;
_journal_coeditor_code BK5088
_journal_issue 6
_journal_name_full 'Acta Crystallographica Section B'
_journal_page_first 782
_journal_page_last 783
_journal_paper_doi 10.1107/S0108768109046448
_journal_volume 65
_journal_year 2009
_chemical_formula_moiety 'C86 H110 N4 O22', '2(C H4 O)'
_chemical_formula_sum 'C88 H118 N4 O24'
_chemical_formula_weight 1615.86
_chemical_name_systematic
;
N,N'-bis(3-((5-Ethoxycarbonyl)-2,4-dimethoxyphenylaminocarbonyl)-4,6-
diisopropylphenyl)-N,N'-bis(2,4-dimethoxybenzyl)-4,6-bis(isobutoxy)benzene-
1,3-diamide methanol solvate.
;
_space_group_IT_number 15
_symmetry_cell_setting monoclinic
_symmetry_space_group_name_Hall '-C 2yc'
_symmetry_space_group_name_H-M 'C 1 2/c 1'
_cell_angle_alpha 90.00
_cell_angle_beta 101.243(2)
_cell_angle_gamma 90.00
_cell_formula_units_Z 4
_cell_length_a 19.514(2)
_cell_length_b 16.3891(19)
_cell_length_c 27.727(3)
_cell_measurement_reflns_used 426
_cell_measurement_temperature 203(2)
_cell_volume 8697.4(16)
_diffrn_measurement_device_type 'Bruker SMART CCD PLATFORM'
_diffrn_radiation_monochromator graphite
_diffrn_radiation_source 'fine-focus sealed tube'
_diffrn_radiation_type MoK\a
_diffrn_radiation_wavelength 0.71069
_exptl_crystal_colour colorless
_exptl_crystal_density_diffrn 1.234
_exptl_crystal_density_method 'not measured'
_exptl_crystal_description fragment
_exptl_crystal_F_000 3464
_cod_data_source_file bk5088.cif
_cod_data_source_block SERXOD
_cod_original_cell_volume 8697.4(18)
_cod_original_sg_symbol_H-M 'C 2/c'
_cod_database_code 2104526

loop_
_symmetry_equiv_pos_as_xyz
'x, y, z'
'-x, y, 1/2-z'
'x+1/2, y+1/2, z'
'1/2-x, 1/2+y, 1/2-z'
'-x, -y, -z'
'x, -y, z-1/2'
'1/2-x, 1/2-y, -z'
'x+1/2, -y+1/2, z-1/2'

loop_
_atom_site_label
_atom_site_type_symbol
_atom_site_fract_x
_atom_site_fract_y
_atom_site_fract_z
_atom_site_occupancy
N1 N 0.4579 0.4438 0.04416 1
H1 H 0.4288 0.4762 0.0255 1
C1 C 0.5032 0.4784 0.08103 1
O1 O 0.5436 0.4382 0.10948 1
N2 N 0.6168 0.7137 0.17273 1
C2 C 0.6122 0.7114 0.22078 1
O2 O 0.6528 0.7508 0.25192 1
C3 C 0.4410 0.1947 0.00488 1
C4 C 0.3871 0.2484 -0.01188 1
H2 H 0.3460 0.2296 -0.0324 1
C5 C 0.3935 0.3304 0.00157 1
C6 C 0.4532 0.3592 0.03278 1
C7 C 0.5056 0.3044 0.05052 1
H3 H 0.5451 0.3228 0.0728 1
C8 C 0.5018 0.2223 0.0364 1
C9 C 0.5036 0.5693 0.0862 1
C10 C 0.4541 0.6238 0.06247 1
C11 C 0.4574 0.7065 0.07430 1
H4 H 0.4236 0.7426 0.0574 1
C12 C 0.5107 0.7357 0.11088 1
C13 C 0.5619 0.6821 0.13478 1
C14 C 0.5579 0.6015 0.12157 1
H5 H 0.5932 0.5660 0.1370 1
C15 C 0.7412 0.7414 0.16672 1
C16 C 0.7911 0.7900 0.15045 1
C17 C 0.8606 0.7692 0.15892 1
H6 H 0.8932 0.8024 0.1474 1
C18 C 0.8820 0.6988 0.18446 1
C19 C 0.8339 0.6480 0.20000 1
H7 H 0.8486 0.5993 0.2168 1
C20 C 0.7642 0.6696 0.19100 1
H8 H 0.7317 0.6350 0.20165 1
C21 C 0.5546 0.6624 0.23508 1
C22 C 0.5 0.7028 0.25 1
H9 H 0.5 0.7602 0.25 1
C23 C 0.5554 0.5771 0.23734 1
C24 C 0.5 0.5348 0.25 1
H10 H 0.5 0.4775 0.25 1
O3 O 0.6142 0.5406 0.22750 1
C25 C 0.6160 0.4528 0.22529 1
H11 H 0.5760 0.4329 0.2011 1
H12 H 0.6130 0.4298 0.2574 1
C26 C 0.6832 0.4268 0.21072 1
H13 H 0.6864 0.4550 0.1797 1
C27 C 0.6803 0.3349 0.2008 1
H14 H 0.6771 0.3060 0.2307 1
H15 H 0.7222 0.3180 0.1897 1
H16 H 0.6398 0.3224 0.1756 1
C28 C 0.7462 0.4510 0.2492 1
H17 H 0.7448 0.4228 0.2798 1
H18 H 0.7456 0.5094 0.2545 1
H19 H 0.7885 0.4361 0.2380 1
O4 O 0.4381 0.1138 -0.00702 1
C29 C 0.3755 0.0820 -0.0352 1
H20 H 0.3370 0.0934 -0.0188 1
H21 H 0.3800 0.0234 -0.0388 1
H22 H 0.3666 0.1072 -0.0676 1
O5 O 0.3432 0.3875 -0.01435 1
C30 C 0.2830 0.3632 -0.0490 1
H23 H 0.2965 0.3429 -0.0782 1
H24 H 0.2530 0.4092 -0.0572 1
H25 H 0.2586 0.3212 -0.0354 1
C31 C 0.5628 0.1692 0.0525 1
O6 O 0.5808 0.1138 0.02938 1
O7 O 0.6018 0.1936 0.09416 1
C32 C 0.6670 0.1507 0.1118 1
H26 H 0.7037 0.1900 0.1245 1
H27 H 0.6809 0.1210 0.0846 1
C33 C 0.6588 0.0972 0.1485 1
H28 H 0.6470 0.1260 0.1753 1
H29 H 0.7010 0.0686 0.1594 1
H30 H 0.6228 0.0592 0.1366 1
O8 O 0.40009 0.5935 0.02766 1
C34 C 0.3443 0.6465 0.0063 1
H31 H 0.3616 0.6891 -0.0130 1
H32 H 0.3244 0.6727 0.0320 1
C35 C 0.2884 0.5956 -0.0270 1
H33 H 0.2738 0.5490 -0.0090 1
C36 C 0.3138 0.5696 -0.0701 1
H34 H 0.3216 0.6160 -0.0895 1
H35 H 0.2798 0.5344 -0.0894 1
H36 H 0.3571 0.5406 -0.0604 1
C37 C 0.2292 0.6489 -0.0461 1
H37 H 0.2446 0.6946 -0.0618 1
H38 H 0.2096 0.6686 -0.0202 1
H39 H 0.1960 0.6176 -0.0684 1
O9 O 0.51728 0.81457 0.12597 1
C38 C 0.4630 0.8708 0.1055 1
H40 H 0.4180 0.8518 0.1118 1
H41 H 0.4596 0.8752 0.0698 1
C39 C 0.4815 0.9534 0.1299 1
H42 H 0.5278 0.9694 0.1237 1
C40 C 0.4285 1.0168 0.1054 1
H43 H 0.3830 1.0040 0.1121 1
H44 H 0.4264 1.0160 0.0702 1
H45 H 0.4424 1.0705 0.1180 1
C41 C 0.4870 0.9497 0.1844 1
H46 H 0.4966 1.0035 0.1984 1
H47 H 0.5244 0.9130 0.1984 1
H48 H 0.4436 0.9300 0.1916 1
C42 C 0.6666 0.7712 0.1580 1
H49 H 0.6652 0.8221 0.1761 1
H50 H 0.6516 0.7833 0.1230 1
O10 O 0.76442 0.8592 0.12567 1
C43 C 0.8114 0.9144 0.1094 1
H51 H 0.8484 0.9294 0.1362 1
H52 H 0.7868 0.9624 0.0965 1
H53 H 0.8310 0.8889 0.0843 1
O11 O 0.95074 0.6726 0.19602 1
C44 C 1.0034 0.7264 0.1853 1
H54 H 0.9984 0.7320 0.1500 1
H55 H 1.0491 0.7042 0.1989 1
H56 H 0.9985 0.7794 0.1997 1
C45 C 0.3489 0.6314 0.1488 1
H57 H 0.3986 0.6220 0.1593 1
H58 H 0.3334 0.6091 0.1162 1
H59 H 0.3240 0.6050 0.1715 1
O12 O 0.3356 0.7156 0.14806 1
H60 H 0.3433 0.7334 0.1766 1

loop_
_geom_angle_atom_site_label_1
_geom_angle_atom_site_label_2
_geom_angle_atom_site_label_3
_geom_angle
_geom_angle_site_symmetry_1
_geom_angle_site_symmetry_2
_geom_angle_site_symmetry_3
_geom_angle_publ_flag
C23 O3 C25 118.27 . . . yes
C3 O4 C29 118.81 . . . yes
C5 O5 C30 118.26 . . . yes
C31 O7 C32 117.86 . . . yes
C10 O8 C34 119.29 . . . yes
C12 O9 C38 118.14 . . . yes
C16 O10 C43 118.58 . . . yes
C18 O11 C44 117.64 . . . yes
C45 O12 H60 109.00 . . . no
C1 N1 C6 125.93 . . . yes
C2 N2 C13 121.70 . . . yes
C13 N2 C42 117.72 . . . yes
C2 N2 C42 117.81 . . . yes
C6 N1 H1 117.00 . . . no
C1 N1 H1 117.00 . . . no
O1 C1 N1 121.41 . . . yes
O1 C1 C9 119.60 . . . yes
N1 C1 C9 118.99 . . . yes
O2 C2 C21 120.55 . . . yes
N2 C2 C21 118.25 . . . yes
O2 C2 N2 121.16 . . . yes
O4 C3 C8 116.97 . . . yes
O4 C3 C4 123.02 . . . yes
C4 C3 C8 120.00 . . . no
C3 C4 C5 120.13 . . . no
O5 C5 C4 123.57 . . . yes
C4 C5 C6 120.93 . . . no
O5 C5 C6 115.50 . . . yes
N1 C6 C7 123.06 . . . yes
C5 C6 C7 118.30 . . . no
N1 C6 C5 118.63 . . . yes
C6 C7 C8 122.13 . . . no
C3 C8 C7 118.44 . . . no
C7 C8 C31 119.22 . . . no
C3 C8 C31 122.24 . . . no
C1 C9 C10 127.35 . . . no
C1 C9 C14 115.57 . . . no
C10 C9 C14 116.92 . . . no
O8 C10 C9 117.95 . . . yes
O8 C10 C11 120.69 . . . yes
C9 C10 C11 121.33 . . . no
C10 C11 C12 120.06 . . . no
C11 C12 C13 119.63 . . . no
O9 C12 C13 115.90 . . . yes
O9 C12 C11 124.46 . . . yes
C12 C13 C14 118.80 . . . no
N2 C13 C12 118.74 . . . yes
N2 C13 C14 122.46 . . . yes
C9 C14 C13 123.19 . . . no
C20 C15 C42 124.28 . . . no
C16 C15 C42 118.31 . . . no
C16 C15 C20 117.39 . . . no
O10 C16 C15 114.28 . . . yes
O10 C16 C17 123.73 . . . yes
C15 C16 C17 121.98 . . . no
C16 C17 C18 119.13 . . . no
O11 C18 C17 124.21 . . . yes
C17 C18 C19 120.56 . . . no
O11 C18 C19 115.23 . . . yes
C18 C19 C20 119.56 . . . no
C15 C20 C19 121.32 . . . no
C22 C21 C23 117.84 . . . no
C2 C21 C22 118.95 . . . no
C2 C21 C23 123.07 . . . no
C21 C22 C21 122.86 . . 2_655 no
C21 C23 C24 120.57 . . . no
O3 C23 C24 123.91 . . . yes
O3 C23 C21 115.50 . . . yes
C23 C24 C23 119.97 . . 2_655 no
O3 C25 C26 108.87 . . . yes
C25 C26 C27 108.84 . . . no
C25 C26 C28 111.48 . . . no
C27 C26 C28 112.38 . . . no
O7 C31 C8 112.44 . . . yes
O6 C31 C8 125.99 . . . yes
O6 C31 O7 121.23 . . . yes
O7 C32 C33 109.69 . . . yes
O8 C34 C35 108.33 . . . yes
C34 C35 C36 109.91 . . . no
C34 C35 C37 108.20 . . . no
C36 C35 C37 104.53 . . . no
O9 C38 C39 107.58 . . . yes
C38 C39 C41 112.12 . . . no
C40 C39 C41 112.69 . . . no
C38 C39 C40 108.97 . . . no
N2 C42 C15 114.70 . . . yes
C3 C4 H2 120.00 . . . no
C5 C4 H2 120.00 . . . no
C8 C7 H3 119.00 . . . no
C6 C7 H3 119.00 . . . no
C10 C11 H4 120.00 . . . no
C12 C11 H4 120.00 . . . no
C13 C14 H5 119.00 . . . no
C9 C14 H5 118.00 . . . no
C16 C17 H6 121.00 . . . no
C18 C17 H6 120.00 . . . no
C20 C19 H7 120.00 . . . no
C18 C19 H7 120.00 . . . no
C15 C20 H8 119.00 . . . no
C19 C20 H8 119.00 . . . no
C21 C22 H9 119.00 2_655 . . no
C21 C22 H9 119.00 . . . no
C23 C24 H10 120.00 . . . no
C23 C24 H10 120.00 2_655 . . no
O3 C25 H12 110.00 . . . no
C26 C25 H11 110.00 . . . no
O3 C25 H11 110.00 . . . no
H11 C25 H12 108.00 . . . no
C26 C25 H12 110.00 . . . no
C25 C26 H13 108.00 . . . no
C28 C26 H13 108.00 . . . no
C27 C26 H13 108.00 . . . no
C26 C27 H15 110.00 . . . no
C26 C27 H16 110.00 . . . no
H14 C27 H15 109.00 . . . no
H14 C27 H16 110.00 . . . no
H15 C27 H16 109.00 . . . no
C26 C27 H14 110.00 . . . no
C26 C28 H17 109.00 . . . no
C26 C28 H19 109.00 . . . no
H17 C28 H18 110.00 . . . no
H17 C28 H19 109.00 . . . no
H18 C28 H19 110.00 . . . no
C26 C28 H18 109.00 . . . no
O4 C29 H20 110.00 . . . no
O4 C29 H21 110.00 . . . no
H20 C29 H21 109.00 . . . no
H20 C29 H22 110.00 . . . no
H21 C29 H22 109.00 . . . no
O4 C29 H22 109.00 . . . no
O5 C30 H23 110.00 . . . no
O5 C30 H25 110.00 . . . no
H23 C30 H24 109.00 . . . no
O5 C30 H24 109.00 . . . no
H24 C30 H25 109.00 . . . no
H23 C30 H25 109.00 . . . no
O7 C32 H26 110.00 . . . no
O7 C32 H27 110.00 . . . no
C33 C32 H27 110.00 . . . no
H26 C32 H27 108.00 . . . no
C33 C32 H26 110.00 . . . no
C32 C33 H29 109.00 . . . no
C32 C33 H30 110.00 . . . no
H28 C33 H29 109.00 . . . no
H28 C33 H30 109.00 . . . no
H29 C33 H30 109.00 . . . no
C32 C33 H28 110.00 . . . no
O8 C34 H31 110.00 . . . no
C35 C34 H31 110.00 . . . no
C35 C34 H32 110.00 . . . no
O8 C34 H32 110.00 . . . no
H31 C34 H32 108.00 . . . no
C36 C35 H33 112.00 . . . no
C37 C35 H33 111.00 . . . no
C34 C35 H33 111.00 . . . no
C35 C36 H35 109.00 . . . no
C35 C36 H36 110.00 . . . no
C35 C36 H34 110.00 . . . no
H34 C36 H36 109.00 . . . no
H35 C36 H36 109.00 . . . no
H34 C36 H35 109.00 . . . no
C35 C37 H37 110.00 . . . no
C35 C37 H38 110.00 . . . no
H37 C37 H38 107.00 . . . no
H37 C37 H39 111.00 . . . no
C35 C37 H39 108.00 . . . no
H38 C37 H39 111.00 . . . no
O9 C38 H41 110.00 . . . no
C39 C38 H40 110.00 . . . no
O9 C38 H40 110.00 . . . no
H40 C38 H41 108.00 . . . no
C39 C38 H41 110.00 . . . no
C38 C39 H42 108.00 . . . no
C41 C39 H42 107.00 . . . no
C40 C39 H42 108.00 . . . no
C39 C40 H44 109.00 . . . no
C39 C40 H45 110.00 . . . no
H43 C40 H44 109.00 . . . no
H43 C40 H45 109.00 . . . no
H44 C40 H45 109.00 . . . no
C39 C40 H43 110.00 . . . no
C39 C41 H46 110.00 . . . no
C39 C41 H48 109.00 . . . no
H46 C41 H47 110.00 . . . no
H46 C41 H48 109.00 . . . no
H47 C41 H48 109.00 . . . no
C39 C41 H47 109.00 . . . no
N2 C42 H49 109.00 . . . no
N2 C42 H50 109.00 . . . no
C15 C42 H50 109.00 . . . no
H49 C42 H50 108.00 . . . no
C15 C42 H49 108.00 . . . no
O10 C43 H51 111.00 . . . no
O10 C43 H52 110.00 . . . no
H51 C43 H52 109.00 . . . no
H51 C43 H53 109.00 . . . no
O10 C43 H53 109.00 . . . no
H52 C43 H53 109.00 . . . no
O11 C44 H55 109.00 . . . no
O11 C44 H56 110.00 . . . no
O11 C44 H54 110.00 . . . no
H54 C44 H56 109.00 . . . no
H55 C44 H56 109.00 . . . no
H54 C44 H55 109.00 . . . no
O12 C45 H57 109.00 . . . no
O12 C45 H58 110.00 . . . no
O12 C45 H59 110.00 . . . no
H57 C45 H58 109.00 . . . no
H57 C45 H59 109.00 . . . no
H58 C45 H59 109.00 . . . no

loop_
_geom_bond_atom_site_label_1
_geom_bond_atom_site_label_2
_geom_bond_distance
_geom_bond_site_symmetry_1
_geom_bond_site_symmetry_2
_geom_bond_publ_flag
O1 C1 1.1981 . . yes
O2 C2 1.2343 . . yes
O3 C23 1.3678 . . yes
O3 C25 1.4410 . . yes
O4 C3 1.3648 . . yes
O4 C29 1.4150 . . yes
O5 C5 1.3657 . . yes
O5 C30 1.4218 . . yes
O6 C31 1.2027 . . yes
O7 C31 1.3155 . . yes
O7 C32 1.4525 . . yes
O8 C10 1.3756 . . yes
O8 C34 1.4280 . . yes
O9 C12 1.3570 . . yes
O9 C38 1.4349 . . yes
O10 C16 1.3747 . . yes
O10 C43 1.4226 . . yes
O11 C18 1.3852 . . yes
O11 C44 1.4286 . . yes
O12 C45 1.4036 . . yes
O12 H60 0.8300 . . no
N1 C6 1.4210 . . yes
N1 C1 1.3400 . . yes
N2 C42 1.4677 . . yes
N2 C13 1.4435 . . yes
N2 C2 1.3532 . . yes
N1 H1 0.8700 . . no
C1 C9 1.4965 . . no
C2 C21 1.4964 . . no
C3 C4 1.3807 . . no
C3 C8 1.4042 . . no
C4 C5 1.3938 . . no
C5 C6 1.3913 . . no
C6 C7 1.3777 . . no
C7 C8 1.3993 . . no
C8 C31 1.4719 . . no
C9 C10 1.3842 . . no
C9 C14 1.3992 . . no
C10 C11 1.3930 . . no
C11 C12 1.3886 . . no
C12 C13 1.3967 . . no
C13 C14 1.3690 . . no
C15 C20 1.3862 . . no
C15 C16 1.3991 . . no
C15 C42 1.5096 . . no
C16 C17 1.3735 . . no
C17 C18 1.3754 . . no
C18 C19 1.3848 . . no
C19 C20 1.3803 . . no
C21 C23 1.3993 . . no
C21 C22 1.3844 . . no
C23 C24 1.3858 . . no
C25 C26 1.5070 . . no
C26 C28 1.5151 . . no
C26 C27 1.5301 . . no
C32 C33 1.3760 . . no
C34 C35 1.5315 . . no
C35 C36 1.4444 . . no
C35 C37 1.4627 . . no
C38 C39 1.5249 . . no
C39 C41 1.4951 . . no
C39 C40 1.5287 . . no
C4 H2 0.9400 . . no
C7 H3 0.9400 . . no
C11 H4 0.9400 . . no
C14 H5 0.9400 . . no
C17 H6 0.9400 . . no
C19 H7 0.9400 . . no
C20 H8 0.9400 . . no
C22 H9 0.9400 . . no
C24 H10 0.9400 . . no
C25 H12 0.9800 . . no
C25 H11 0.9800 . . no
C26 H13 0.9900 . . no
C27 H15 0.9700 . . no
C27 H14 0.9700 . . no
C27 H16 0.9700 . . no
C28 H18 0.9700 . . no
C28 H17 0.9700 . . no
C28 H19 0.9700 . . no
C29 H21 0.9700 . . no
C29 H22 0.9700 . . no
C29 H20 0.9700 . . no
C30 H25 0.9600 . . no
C30 H23 0.9600 . . no
C30 H24 0.9500 . . no
C32 H27 0.9800 . . no
C32 H26 0.9800 . . no
C33 H30 0.9500 . . no
C33 H29 0.9400 . . no
C33 H28 0.9500 . . no
C34 H31 0.9800 . . no
C34 H32 0.9800 . . no
C35 H33 0.9800 . . no
C36 H34 0.9600 . . no
C36 H36 0.9600 . . no
C36 H35 0.9600 . . no
C37 H38 0.9300 . . no
C37 H37 0.9400 . . no
C37 H39 0.9500 . . no
C38 H41 0.9800 . . no
C38 H40 0.9800 . . no
C39 H42 0.9900 . . no
C40 H45 0.9700 . . no
C40 H44 0.9700 . . no
C40 H43 0.9600 . . no
C41 H46 0.9700 . . no
C41 H47 0.9700 . . no
C41 H48 0.9600 . . no
C42 H49 0.9800 . . no
C42 H50 0.9800 . . no
C43 H52 0.9500 . . no
C43 H53 0.9500 . . no
C43 H51 0.9600 . . no
C44 H56 0.9700 . . no
C44 H54 0.9700 . . no
C44 H55 0.9700 . . no
C45 H57 0.9700 . . no
C45 H58 0.9700 . . no
C45 H59 0.9700 . . no
